data_4517537
loop_
_publ_author_name
'Docherty, Jamie H.'
'Nicholson, Kieran'
'Dominey, Andrew P.'
'Thomas, Stephen P.'

_publ_section_title
;
 A Boron--Boron Double Transborylation Strategy for the Synthesis of
 gem-Diborylalkanes
;
_journal_name_full 'ACS Catalysis'
_journal_page_first 4686
_journal_paper_doi 10.1021/acscatal.0c00869
_journal_year 2020
_chemical_formula_moiety 'C22 H34 B2 O2'
_chemical_formula_sum 'C22 H34 B2 O2'
_chemical_formula_weight 352.11
_space_group_crystal_system monoclinic
_space_group_IT_number 14
_space_group_name_Hall '-P 2ybc'
_space_group_name_H-M_alt 'P 1 21/c 1'
_atom_sites_solution_hydrogens geom
_atom_sites_solution_primary dual
_audit_creation_date 2019-10-18
_audit_creation_method
;
Olex2 1.2-beta
(compiled 2018.05.29 svn.r3508 for OlexSys, GUI svn.r5506)
;
_cell_angle_alpha 90
_cell_angle_beta 102.6000(10)
_cell_angle_gamma 90
_cell_formula_units_Z 4
_cell_length_a 15.0776(2)
_cell_length_b 6.63350(10)
_cell_length_c 21.5511(3)
_cell_measurement_reflns_used 12507
_cell_measurement_temperature 120.0
_cell_measurement_theta_max 75.9730
_cell_measurement_theta_min 4.5890
_cell_volume 2103.57(5)
_computing_cell_refinement 'CrysAlisPro 1.171.40.54a (Rigaku OD, 2019)'
_computing_data_collection 'CrysAlisPro 1.171.40.54a (Rigaku OD, 2019)'
_computing_data_reduction 'CrysAlisPro 1.171.40.54a (Rigaku OD, 2019)'
_computing_molecular_graphics 'Olex2 (Dolomanov et al., 2009)'
_computing_publication_material 'Olex2 (Dolomanov et al., 2009)'
_computing_structure_refinement 'ShelXL (Sheldrick, 2015)'
_computing_structure_solution 'ShelXT (Sheldrick, 2015)'
_diffrn_ambient_environment N~2~
_diffrn_ambient_temperature 120.0
_diffrn_detector 'CCD plate'
_diffrn_detector_area_resol_mean 5.1574
_diffrn_detector_type Atlas
_diffrn_measured_fraction_theta_full 1.000
_diffrn_measured_fraction_theta_max 0.997
_diffrn_measurement_details
;
List of Runs (angles in degrees, time in seconds):

  # Type    Start    End  Width  t~exp~   \w     \q     \k     \f   Frames
--------------------------------------------------------------------------
  1  \w    -82.00  15.00   1.00   10.00    --  -41.67 101.00 -84.00   97
  2  \w      7.00  83.00   1.00   10.00    --   41.67-101.00 171.00   76
  3  \w    104.00 178.00   1.00   30.00    --  111.00 101.00 -84.00   74
  4  \w     32.00 107.00   1.00   30.00    --  111.00-101.00 171.00   75
  5  \w   -114.00 -19.00   1.00   10.00    --  -41.67 -38.00 120.00   95
  6  \w   -114.00 -19.00   1.00   10.00    --  -41.67 -38.00-150.00   95
  7  \w   -114.00 -19.00   1.00   10.00    --  -41.67 -38.00 -60.00   95
  8  \w     15.00 112.00   1.00   10.00    --   41.67  57.00  60.00   97
  9  \w     37.00 142.00   1.00   30.00    --  111.00 -77.00-180.00  105
 10  \w     30.00 107.00   1.00   30.00    --  111.00 -94.00-120.00   77
 11  \w     36.00 135.00   1.00   30.00    --  111.00 -30.00 150.00   99
 12  \w     97.00 178.00   1.00   30.00    --  111.00 125.00-120.00   81
 13  \w     87.00 178.00   1.00   30.00    --  111.00  45.00 -30.00   91
 14  \w     97.00 178.00   1.00   30.00    --  111.00 125.00   0.00   81
 15  \w     30.00 107.00   1.00   30.00    --  111.00 -94.00   0.00   77
 16  \w     31.00 156.00   1.00   30.00    --  111.00 -15.00   0.00  125
 17  \w     30.00 107.00   1.00   30.00    --  111.00 -94.00 120.00   77
 18  \w     36.00 109.00   1.00   30.00    --  111.00-111.00 -58.63   73
 19  \w     87.00 178.00   1.00   30.00    --  111.00  30.00  30.00   91
 20  \w     66.00 178.00   1.00   30.00    --  111.00  15.00-120.00  112
 21  \w    103.00 178.00   1.00   30.00    --  111.00  77.00  60.00   75
 22  \w     30.00 107.00   1.00   30.00    --  111.00 -94.00-180.00   77
 23  \w     39.00 112.00   1.00   30.00    --  111.00-125.00-180.00   73
 24  \w     41.00 139.00   1.00   30.00    --  111.00 -61.00 -30.00   98
 25  \w     39.00 112.00   1.00   30.00    --  111.00-125.00-120.00   73
 26  \w     58.00 111.00   1.00   30.00    --  111.00-125.00   0.00   53
 27  \w     80.00 123.00   1.00   30.00    --  111.00-138.00 148.30   43
 28  \w     50.00 106.00   1.00   30.00    --  111.00 -94.00 -30.00   56
 29  \w     80.00 106.00   1.00   30.00    --  111.00-101.00 149.70   26
 30  \w     45.00  71.00   1.00   30.00    --  111.00 -94.00-150.00   26
 31  \w     41.00 129.00   1.00   30.00    --  111.00 -45.00 -60.00   88
;
_diffrn_measurement_device 'four-circle diffractometer'
_diffrn_measurement_device_type 'Rigaku Oxford Diffraction SuperNova'
_diffrn_measurement_method '\w scans'
_diffrn_orient_matrix_type 'CrysAlisPro convention (1999,Acta A55,543-557)'
_diffrn_orient_matrix_UB_11 0.0423284000
_diffrn_orient_matrix_UB_12 -0.1057117000
_diffrn_orient_matrix_UB_13 -0.0502392000
_diffrn_orient_matrix_UB_21 -0.0913571000
_diffrn_orient_matrix_UB_22 0.0158527000
_diffrn_orient_matrix_UB_23 -0.0485455000
_diffrn_orient_matrix_UB_31 0.0287543000
_diffrn_orient_matrix_UB_32 0.2061460000
_diffrn_orient_matrix_UB_33 -0.0220239000
_diffrn_radiation_monochromator mirror
_diffrn_radiation_probe x-ray
_diffrn_radiation_type CuK\a
_diffrn_radiation_wavelength 1.54184
_diffrn_reflns_av_R_equivalents 0.0783
_diffrn_reflns_av_unetI/netI 0.0345
_diffrn_reflns_Laue_measured_fraction_full 1.000
_diffrn_reflns_Laue_measured_fraction_max 0.997
_diffrn_reflns_limit_h_max 18
_diffrn_reflns_limit_h_min -18
_diffrn_reflns_limit_k_max 8
_diffrn_reflns_limit_k_min -6
_diffrn_reflns_limit_l_max 26
_diffrn_reflns_limit_l_min -26
_diffrn_reflns_number 33239
_diffrn_reflns_point_group_measured_fraction_full 1.000
_diffrn_reflns_point_group_measured_fraction_max 0.997
_diffrn_reflns_theta_full 67.684
_diffrn_reflns_theta_max 76.058
_diffrn_reflns_theta_min 4.204
_diffrn_source 'micro-focus sealed X-ray tube'
_diffrn_source_type 'SuperNova (Cu) X-ray Source'
_exptl_absorpt_coefficient_mu 0.512
_exptl_absorpt_correction_T_max 0.95644
_exptl_absorpt_correction_T_min 0.95644
_exptl_absorpt_correction_type multi-scan
_exptl_absorpt_process_details
;
CrysAlisPro 1.171.40.54a (Rigaku Oxford Diffraction, 2019)
Spherical absorption correction
 using equivalent radius and absorption coefficient.
Empirical absorption correction using spherical harmonics,
 implemented in SCALE3 ABSPACK scaling algorithm.
;
_exptl_crystal_colour colourless
_exptl_crystal_colour_primary colourless
_exptl_crystal_density_diffrn 1.112
_exptl_crystal_description needle
_exptl_crystal_F_000 768
_exptl_crystal_recrystallization_method
'The material was recrystallised from a mixture of pentane and hexane  by slow cooling to 233 K'
_exptl_crystal_size_max 0.442
_exptl_crystal_size_mid 0.044
_exptl_crystal_size_min 0.041
_refine_diff_density_max 0.277
_refine_diff_density_min -0.425
_refine_diff_density_rms 0.061
_refine_ls_extinction_method none
_refine_ls_goodness_of_fit_ref 1.033
_refine_ls_hydrogen_treatment constr
_refine_ls_matrix_type full
_refine_ls_number_parameters 307
_refine_ls_number_reflns 4385
_refine_ls_number_restraints 79
_refine_ls_restrained_S_all 1.064
_refine_ls_R_factor_all 0.0744
_refine_ls_R_factor_gt 0.0664
_refine_ls_shift/su_max 0.000
_refine_ls_shift/su_mean 0.000
_refine_ls_structure_factor_coef Fsqd
_refine_ls_weighting_details 'w=1/[\s^2^(Fo^2^)+(0.1149P)^2^+0.8068P] where P=(Fo^2^+2Fc^2^)/3'
_refine_ls_weighting_scheme calc
_refine_ls_wR_factor_gt 0.1790
_refine_ls_wR_factor_ref 0.1880
_reflns_Friedel_coverage 0.000
_reflns_number_gt 3775
_reflns_number_total 4385
_reflns_threshold_expression 'I > 2\s(I)'
_cod_data_source_file cs0c00869_si_001.cif
_cod_data_source_block se19005b
_cod_database_code 4517537
_shelx_shelxl_version_number 2018/3
_chemical_oxdiff_formula 'C22 H32 B2 O2'
_chemical_oxdiff_usercomment '@ 120 K JD1 1.071'
_shelx_space_group_comment
;
The symmetry employed for this shelxl refinement is uniquely defined
by the following loop, which should always be used as a source of
symmetry information in preference to the above space-group names.
They are only intended as comments.
;
_reflns_odcompleteness_completeness 99.93
_reflns_odcompleteness_iscentric 1
_reflns_odcompleteness_theta 66.97
_olex2_refinement_description
;
1. Fixed Uiso
 At 1.2 times of:
  All C(H) groups, All C(H,H) groups, All C(H,H,H,H) groups
 At 1.5 times of:
  All C(H,H,H) groups
2. Restrained distances
 C15-C20 \\sim C15-C20A
 with sigma of 0.02
 C22-C21 \\sim C22-C21A
 with sigma of 0.02
 C20-C21 \\sim C20A-C21A
 with sigma of 0.02
 C15-C21 \\sim C15-C21A
 with sigma of 0.04
 C22-C20 \\sim C22-C20A
 with sigma of 0.04
 C18-C17 \\sim C18-C17A
 with sigma of 0.02
 C17-C16 \\sim C17A-C16
 with sigma of 0.02
3. Uiso/Uaniso restraints and constraints
Uanis(C17A) = Uanis(C17)
Uanis(C13A) = Uanis(C13)
4. Rigid body (RIGU) restrains
 O1A, O2A, C9, C10A, C11A, C12, C13A, C14A, B1
 with sigma for 1-2 distances of 0.004 and sigma for 1-3 distances of 0.004
5. Others
 Sof(H15A)=Sof(C20A)=Sof(H20C)=Sof(H20D)=Sof(C21A)=Sof(H21C)=Sof(H21D)=
 Sof(H22C)=Sof(H22D)=1-FVAR(1)
 Sof(H15)=Sof(C20)=Sof(H20A)=Sof(H20B)=Sof(C21)=Sof(H21A)=Sof(H21B)=Sof(H22A)=
 Sof(H22B)=FVAR(1)
 Sof(H16C)=Sof(H16D)=Sof(C17A)=Sof(H17C)=Sof(H17D)=Sof(H18C)=Sof(H18D)=1-FVAR(2)
 Sof(H16A)=Sof(H16B)=Sof(C17)=Sof(H17A)=Sof(H17B)=Sof(H18A)=Sof(H18B)=FVAR(2)
 Sof(O1A)=Sof(O2A)=Sof(C10A)=Sof(H10D)=Sof(H10E)=Sof(H10F)=Sof(C11A)=Sof(H11D)=
 Sof(H11E)=Sof(H11F)=Sof(C13A)=Sof(H13D)=Sof(H13E)=Sof(H13F)=Sof(C14A)=
 Sof(H14D)=Sof(H14E)=Sof(H14F)=1-FVAR(3)
 Sof(O1)=Sof(O2)=Sof(C10)=Sof(H10A)=Sof(H10B)=Sof(H10C)=Sof(C11)=Sof(H11A)=
 Sof(H11B)=Sof(H11C)=Sof(C13)=Sof(H13A)=Sof(H13B)=Sof(H13C)=Sof(C14)=Sof(H14A)=
 Sof(H14B)=Sof(H14C)=FVAR(3)
6.a Ternary CH refined with riding coordinates:
 C1(H1), C15(H15), C15(H15A), C19(H19)
6.b Secondary CH2 refined with riding coordinates:
 C2(H2A,H2B), C16(H16A,H16B), C16(H16C,H16D), C17(H17A,H17B), C17A(H17C,H17D),
 C18(H18A,H18B), C18(H18C,H18D), C20(H20A,H20B), C20A(H20C,H20D), C21(H21A,
 H21B), C21A(H21C,H21D), C22(H22A,H22B), C22(H22C,H22D)
6.c Me refined with riding coordinates:
 C10(H10A,H10B,H10C), C10A(H10D,H10E,H10F), C11(H11A,H11B,H11C), C11A(H11D,
 H11E,H11F), C13(H13A,H13B,H13C), C13A(H13D,H13E,H13F), C14(H14A,H14B,H14C),
 C14A(H14D,H14E,H14F)
6.d Aromatic/amide H refined with riding coordinates:
 C4(H4), C5(H5), C6(H6), C7(H7), C8(H8)
;
_olex2_date_sample_data_collection 2019-10-17
_olex2_date_sample_submission 2019-10-17
_olex2_diffrn_ambient_temperature_device 'Oxford Cryosystems Cryostream 700+'
_olex2_exptl_crystal_mounting_method 'The crystal was mounted on a MITIGEN holder in Paratone oil.'
_olex2_submission_original_sample_id JD11.071
_olex2_submission_special_instructions 'No special instructions were received'
_oxdiff_exptl_absorpt_empirical_details
;
Empirical correction (ABSPACK) includes:
- Absorption correction using spherical harmonics
- Frame scaling
;
_oxdiff_exptl_absorpt_empirical_full_max 1.711
_oxdiff_exptl_absorpt_empirical_full_min 0.489

loop_
_space_group_symop_operation_xyz
'x, y, z'
'-x, y+1/2, -z+1/2'
'-x, -y, -z'
'x, -y-1/2, z-1/2'

loop_
_atom_site_label
_atom_site_type_symbol
_atom_site_fract_x
_atom_site_fract_y
_atom_site_fract_z
_atom_site_U_iso_or_equiv
_atom_site_adp_type
_atom_site_occupancy
_atom_site_site_symmetry_order
_atom_site_calc_flag
_atom_site_refinement_flags_posn
_atom_site_refinement_flags_adp
_atom_site_refinement_flags_occupancy
_atom_site_disorder_assembly
_atom_site_disorder_group
O1 O 0.22279(17) 0.3891(5) 0.47423(12) 0.0309(5) Uani 0.890(4) 1 d . . P A 1
O1A O 0.1931(14) 0.367(3) 0.4759(11) 0.027(4) Uani 0.110(4) 1 d . U P A 2
O2 O 0.2022(2) 0.0775(6) 0.42784(14) 0.0320(7) Uani 0.890(4) 1 d . . P A 1
O2A O 0.2294(18) 0.071(4) 0.4382(12) 0.029(4) Uani 0.110(4) 1 d . U P A 2
C1 C 0.20273(10) 0.3803(2) 0.35270(7) 0.0224(3) Uani 1 1 d . . . . .
H1 H 0.170721 0.283492 0.319744 0.027 Uiso 1 1 calc R . . . .
C2 C 0.14557(10) 0.5761(2) 0.34603(7) 0.0245(3) Uani 1 1 d . . . . .
H2A H 0.089488 0.550843 0.361627 0.029 Uiso 1 1 calc R . . . .
H2B H 0.180648 0.682034 0.373145 0.029 Uiso 1 1 calc R . . . .
C3 C 0.11987(9) 0.6517(2) 0.27833(7) 0.0225(3) Uani 1 1 d . . . . .
C4 C 0.06656(10) 0.5335(2) 0.23061(8) 0.0278(3) Uani 1 1 d . . . . .
H4 H 0.047873 0.402984 0.240668 0.033 Uiso 1 1 calc R . . . .
C5 C 0.04063(12) 0.6049(3) 0.16866(8) 0.0353(4) Uani 1 1 d . . . . .
H5 H 0.003539 0.524166 0.136829 0.042 Uiso 1 1 calc R . . . .
C6 C 0.06887(13) 0.7940(3) 0.15323(8) 0.0378(4) Uani 1 1 d . . . . .
H6 H 0.051765 0.842283 0.110796 0.045 Uiso 1 1 calc R . . . .
C7 C 0.12202(12) 0.9120(3) 0.19989(10) 0.0374(4) Uani 1 1 d . . . . .
H7 H 0.141515 1.041409 0.189490 0.045 Uiso 1 1 calc R . . . .
C8 C 0.14695(11) 0.8413(2) 0.26201(9) 0.0297(4) Uani 1 1 d . . . . .
H8 H 0.183042 0.923781 0.293799 0.036 Uiso 1 1 calc R . . . .
C9 C 0.20807(12) 0.2511(2) 0.52444(8) 0.0301(4) Uani 1 1 d . U . . .
C10 C 0.10826(15) 0.2806(4) 0.52800(11) 0.0428(6) Uani 0.890(4) 1 d . . P A 1
H10A H 0.093899 0.192120 0.560885 0.064 Uiso 0.890(4) 1 calc R . P A 1
H10B H 0.098367 0.421312 0.538586 0.064 Uiso 0.890(4) 1 calc R . P A 1
H10C H 0.068822 0.247156 0.486815 0.064 Uiso 0.890(4) 1 calc R . P A 1
C10A C 0.1610(17) 0.265(3) 0.5764(9) 0.054(5) Uani 0.110(4) 1 d . U P A 2
H10D H 0.183835 0.160692 0.608046 0.081 Uiso 0.110(4) 1 calc R . P A 2
H10E H 0.171748 0.398314 0.596377 0.081 Uiso 0.110(4) 1 calc R . P A 2
H10F H 0.095638 0.245973 0.559961 0.081 Uiso 0.110(4) 1 calc R . P A 2
C11 C 0.2687(2) 0.3099(4) 0.58657(11) 0.0515(7) Uani 0.890(4) 1 d . . P A 1
H11A H 0.258844 0.217801 0.619978 0.077 Uiso 0.890(4) 1 calc R . P A 1
H11B H 0.332338 0.302181 0.583011 0.077 Uiso 0.890(4) 1 calc R . P A 1
H11C H 0.254660 0.448036 0.597342 0.077 Uiso 0.890(4) 1 calc R . P A 1
C11A C 0.3250(17) 0.293(4) 0.5597(12) 0.065(7) Uani 0.110(4) 1 d . U P A 2
H11D H 0.342947 0.209484 0.597757 0.097 Uiso 0.110(4) 1 calc R . P A 2
H11E H 0.362152 0.258143 0.529148 0.097 Uiso 0.110(4) 1 calc R . P A 2
H11F H 0.334297 0.435794 0.571398 0.097 Uiso 0.110(4) 1 calc R . P A 2
C12 C 0.22453(13) 0.0401(3) 0.49703(8) 0.0338(4) Uani 1 1 d . U . . .
C13 C 0.1645(3) -0.1265(4) 0.51264(14) 0.0557(8) Uani 0.890(4) 1 d . . P A 1
H13A H 0.179299 -0.151532 0.558561 0.083 Uiso 0.890(4) 1 calc R . P A 1
H13B H 0.100675 -0.086300 0.499347 0.083 Uiso 0.890(4) 1 calc R . P A 1
H13C H 0.174781 -0.249790 0.490122 0.083 Uiso 0.890(4) 1 calc R . P A 1
C13A C 0.130(2) -0.080(3) 0.4910(12) 0.0557(8) Uani 0.110(4) 1 d . U P A 2
H13D H 0.120145 -0.110303 0.533594 0.083 Uiso 0.110(4) 1 calc R . P A 2
H13E H 0.079497 0.003704 0.468123 0.083 Uiso 0.110(4) 1 calc R . P A 2
H13F H 0.131808 -0.206028 0.467678 0.083 Uiso 0.110(4) 1 calc R . P A 2
C14 C 0.3249(2) -0.0167(7) 0.51369(14) 0.0707(11) Uani 0.890(4) 1 d . . P A 1
H14A H 0.343576 -0.043425 0.559414 0.106 Uiso 0.890(4) 1 calc R . P A 1
H14B H 0.334657 -0.137847 0.489990 0.106 Uiso 0.890(4) 1 calc R . P A 1
H14C H 0.361140 0.094567 0.502376 0.106 Uiso 0.890(4) 1 calc R . P A 1
C14A C 0.296(2) -0.116(4) 0.5304(12) 0.065(7) Uani 0.110(4) 1 d . U P A 2
H14D H 0.289549 -0.135096 0.574357 0.098 Uiso 0.110(4) 1 calc R . P A 2
H14E H 0.285236 -0.245025 0.507664 0.098 Uiso 0.110(4) 1 calc R . P A 2
H14F H 0.356838 -0.067353 0.530141 0.098 Uiso 0.110(4) 1 calc R . P A 2
C15 C 0.35762(11) 0.6006(2) 0.34325(10) 0.0362(4) Uani 1 1 d D . . . .
H15 H 0.323458 0.718231 0.355307 0.043 Uiso 0.621(11) 1 calc R . P B 1
H15A H 0.319599 0.715468 0.352589 0.043 Uiso 0.379(11) 1 calc R . P B 2
C16 C 0.36756(17) 0.6186(4) 0.27316(15) 0.0638(8) Uani 1 1 d D . . . .
H16A H 0.307069 0.647318 0.245860 0.077 Uiso 0.803(5) 1 calc R . P C 1
H16B H 0.407480 0.734751 0.269767 0.077 Uiso 0.803(5) 1 calc R . P C 1
H16C H 0.325706 0.727197 0.253469 0.077 Uiso 0.197(5) 1 calc R . P C 2
H16D H 0.429930 0.668266 0.274714 0.077 Uiso 0.197(5) 1 calc R . P C 2
C17 C 0.40714(17) 0.4279(4) 0.24745(13) 0.0459(7) Uani 0.803(5) 1 d D . P C 1
H17A H 0.398661 0.440679 0.200754 0.055 Uiso 0.803(5) 1 calc R . P C 1
H17B H 0.473317 0.422849 0.265676 0.055 Uiso 0.803(5) 1 calc R . P C 1
C17A C 0.3546(8) 0.4704(16) 0.2341(5) 0.0459(7) Uani 0.197(5) 1 d D . P C 2
H17C H 0.396789 0.487431 0.205120 0.055 Uiso 0.197(5) 1 calc R . P C 2
H17D H 0.292189 0.483066 0.207842 0.055 Uiso 0.197(5) 1 calc R . P C 2
C18 C 0.36646(16) 0.2369(4) 0.26166(11) 0.0512(5) Uani 1 1 d D . . . .
H18A H 0.402830 0.124292 0.250125 0.061 Uiso 0.803(5) 1 calc R . P C 1
H18B H 0.304552 0.226586 0.234503 0.061 Uiso 0.803(5) 1 calc R . P C 1
H18C H 0.319080 0.151959 0.234930 0.061 Uiso 0.197(5) 1 calc R . P C 2
H18D H 0.426214 0.185272 0.256892 0.061 Uiso 0.197(5) 1 calc R . P C 2
C19 C 0.36011(11) 0.2115(2) 0.33146(9) 0.0326(4) Uani 1 1 d . . . . .
H19 H 0.326020 0.085125 0.336203 0.039 Uiso 1 1 calc R . . . .
C20 C 0.4561(3) 0.5953(8) 0.3836(3) 0.0383(12) Uani 0.621(11) 1 d D . P B 1
H20A H 0.499400 0.612827 0.355534 0.046 Uiso 0.621(11) 1 calc R . P B 1
H20B H 0.464997 0.708161 0.414426 0.046 Uiso 0.621(11) 1 calc R . P B 1
C20A C 0.4394(7) 0.5672(18) 0.4033(5) 0.050(2) Uani 0.379(11) 1 d D . P B 2
H20C H 0.475689 0.692400 0.412081 0.060 Uiso 0.379(11) 1 calc R . P B 2
H20D H 0.414752 0.535602 0.441170 0.060 Uiso 0.379(11) 1 calc R . P B 2
C21 C 0.4755(3) 0.3952(5) 0.4197(3) 0.0430(12) Uani 0.621(11) 1 d D . P B 1
H21A H 0.439246 0.390005 0.452769 0.052 Uiso 0.621(11) 1 calc R . P B 1
H21B H 0.540510 0.391856 0.441473 0.052 Uiso 0.621(11) 1 calc R . P B 1
C21A C 0.5015(5) 0.3905(9) 0.3903(5) 0.048(2) Uani 0.379(11) 1 d D . P B 2
H21C H 0.528115 0.426287 0.353683 0.058 Uiso 0.379(11) 1 calc R . P B 2
H21D H 0.552041 0.373096 0.427870 0.058 Uiso 0.379(11) 1 calc R . P B 2
C22 C 0.45415(14) 0.2059(3) 0.37740(10) 0.0431(5) Uani 1 1 d D . . . .
H22A H 0.501442 0.190773 0.352279 0.052 Uiso 0.621(11) 1 calc R . P B 1
H22B H 0.457244 0.085846 0.405098 0.052 Uiso 0.621(11) 1 calc R . P B 1
H22C H 0.446241 0.148931 0.418315 0.052 Uiso 0.379(11) 1 calc R . P B 2
H22D H 0.493110 0.111245 0.359802 0.052 Uiso 0.379(11) 1 calc R . P B 2
B1 B 0.20941(11) 0.2789(3) 0.41941(8) 0.0227(3) Uani 1 1 d . U . . .
B2 B 0.30303(12) 0.4002(3) 0.34424(8) 0.0246(4) Uani 1 1 d . . . . .

loop_
_atom_site_aniso_label
_atom_site_aniso_U_11
_atom_site_aniso_U_22
_atom_site_aniso_U_33
_atom_site_aniso_U_23
_atom_site_aniso_U_13
_atom_site_aniso_U_12
O1 0.0443(15) 0.0270(9) 0.0229(8) 0.0003(6) 0.0108(9) -0.0081(9)
O1A 0.045(11) 0.013(5) 0.030(5) 0.001(4) 0.022(6) -0.004(7)
O2 0.052(2) 0.0246(8) 0.0200(12) 0.0029(8) 0.0083(11) 0.0018(11)
O2A 0.046(13) 0.015(5) 0.020(6) -0.004(4) -0.003(7) -0.003(7)
C1 0.0230(7) 0.0218(7) 0.0219(7) 0.0007(5) 0.0041(5) 0.0021(5)
C2 0.0244(7) 0.0253(7) 0.0234(7) -0.0008(5) 0.0041(6) 0.0043(5)
C3 0.0171(6) 0.0251(7) 0.0250(7) 0.0005(6) 0.0043(5) 0.0035(5)
C4 0.0233(7) 0.0293(8) 0.0299(8) -0.0009(6) 0.0037(6) -0.0003(6)
C5 0.0332(9) 0.0447(10) 0.0262(8) -0.0038(7) 0.0023(7) 0.0053(7)
C6 0.0356(9) 0.0522(11) 0.0272(8) 0.0113(7) 0.0102(7) 0.0107(8)
C7 0.0313(9) 0.0365(9) 0.0466(11) 0.0147(8) 0.0131(8) 0.0034(7)
C8 0.0215(7) 0.0275(8) 0.0387(9) 0.0011(6) 0.0039(6) 0.0000(6)
C9 0.0409(9) 0.0287(8) 0.0215(7) 0.0002(6) 0.0087(6) -0.0038(7)
C10 0.0439(12) 0.0517(12) 0.0382(12) 0.0088(9) 0.0208(10) 0.0137(9)
C10A 0.086(13) 0.050(10) 0.034(9) -0.005(7) 0.029(9) 0.012(10)
C11 0.0625(16) 0.0640(15) 0.0240(10) -0.0032(10) 0.0008(10) -0.0188(12)
C11A 0.056(8) 0.070(14) 0.057(13) 0.000(10) -0.011(8) -0.026(10)
C12 0.0469(10) 0.0324(8) 0.0237(8) 0.0063(6) 0.0114(7) 0.0115(7)
C13 0.110(3) 0.0274(11) 0.0372(14) 0.0034(9) 0.0320(15) -0.0094(13)
C13A 0.110(3) 0.0274(11) 0.0372(14) 0.0034(9) 0.0320(15) -0.0094(13)
C14 0.0652(18) 0.102(3) 0.0507(16) 0.0367(17) 0.0249(14) 0.0591(19)
C14A 0.102(12) 0.045(11) 0.038(10) -0.003(8) -0.009(11) 0.034(10)
C15 0.0242(8) 0.0233(8) 0.0601(12) 0.0011(7) 0.0072(8) 0.0008(6)
C16 0.0493(13) 0.0628(15) 0.091(2) 0.0478(14) 0.0416(13) 0.0210(11)
C17 0.0312(13) 0.0669(16) 0.0433(13) 0.0090(12) 0.0165(11) 0.0019(11)
C17A 0.0312(13) 0.0669(16) 0.0433(13) 0.0090(12) 0.0165(11) 0.0019(11)
C18 0.0473(12) 0.0644(14) 0.0429(11) -0.0117(10) 0.0121(9) 0.0131(10)
C19 0.0262(8) 0.0255(8) 0.0482(10) -0.0037(7) 0.0128(7) 0.0003(6)
C20 0.0249(19) 0.0319(18) 0.057(3) -0.0096(18) 0.0061(17) -0.0072(13)
C20A 0.039(4) 0.047(5) 0.060(6) -0.015(4) 0.004(3) 0.005(3)
C21 0.0289(18) 0.0456(19) 0.049(2) -0.0026(16) -0.0036(16) 0.0004(13)
C21A 0.030(3) 0.045(3) 0.061(5) -0.006(3) -0.007(3) 0.014(2)
C22 0.0412(10) 0.0371(10) 0.0492(11) 0.0059(8) 0.0063(8) 0.0141(8)
B1 0.0198(7) 0.0249(8) 0.0237(8) 0.0006(6) 0.0050(6) 0.0012(6)
B2 0.0247(8) 0.0232(8) 0.0262(8) 0.0012(6) 0.0066(6) 0.0020(6)

loop_
_atom_type_symbol
_atom_type_description
_atom_type_scat_dispersion_real
_atom_type_scat_dispersion_imag
_atom_type_scat_source
C C 0.0181 0.0091 'International Tables Vol C Tables 4.2.6.8 and 6.1.1.4'
H H 0.0000 0.0000 'International Tables Vol C Tables 4.2.6.8 and 6.1.1.4'
B B 0.0090 0.0039 'International Tables Vol C Tables 4.2.6.8 and 6.1.1.4'
O O 0.0492 0.0322 'International Tables Vol C Tables 4.2.6.8 and 6.1.1.4'

loop_
_exptl_crystal_face_index_h
_exptl_crystal_face_index_k
_exptl_crystal_face_index_l
_exptl_crystal_face_perp_dist
-1 0 2 0.0183
1 0 -2 0.0257
-1 0 -1 0.0197
1 0 1 0.0213
2 1 0 0.1400
-1 -1 1 0.1911

loop_
_geom_angle_atom_site_label_1
_geom_angle_atom_site_label_2
_geom_angle_atom_site_label_3
_geom_angle
_geom_angle_site_symmetry_1
_geom_angle_site_symmetry_3
_geom_angle_publ_flag
B1 O1 C9 106.6(2) . . ?
C9 O1A B1 114.7(16) . . ?
B1 O2 C12 107.1(3) . . ?
C12 O2A B1 112(2) . . ?
C2 C1 H1 107.5 . . ?
C2 C1 B1 111.56(12) . . ?
C2 C1 B2 116.74(12) . . ?
B1 C1 H1 107.5 . . ?
B2 C1 H1 107.5 . . ?
B2 C1 B1 105.77(12) . . ?
C1 C2 H2A 109.0 . . ?
C1 C2 H2B 109.0 . . ?
H2A C2 H2B 107.8 . . ?
C3 C2 C1 112.85(12) . . ?
C3 C2 H2A 109.0 . . ?
C3 C2 H2B 109.0 . . ?
C4 C3 C2 120.60(14) . . ?
C8 C3 C2 121.11(14) . . ?
C8 C3 C4 118.29(15) . . ?
C3 C4 H4 119.6 . . ?
C5 C4 C3 120.75(16) . . ?
C5 C4 H4 119.6 . . ?
C4 C5 H5 120.0 . . ?
C6 C5 C4 120.07(17) . . ?
C6 C5 H5 120.0 . . ?
C5 C6 H6 120.1 . . ?
C7 C6 C5 119.76(16) . . ?
C7 C6 H6 120.1 . . ?
C6 C7 H7 120.0 . . ?
C6 C7 C8 120.07(16) . . ?
C8 C7 H7 120.0 . . ?
C3 C8 H8 119.5 . . ?
C7 C8 C3 121.06(16) . . ?
C7 C8 H8 119.5 . . ?
O1 C9 C10 105.33(17) . . ?
O1 C9 C11 109.57(18) . . ?
O1 C9 C12 102.59(17) . . ?
O1A C9 C10A 124.2(13) . . ?
O1A C9 C11A 103.6(12) . . ?
O1A C9 C12 104.2(10) . . ?
C10 C9 C12 111.81(16) . . ?
C10A C9 C11A 105.4(14) . . ?
C10A C9 C12 119.6(9) . . ?
C11 C9 C10 109.62(18) . . ?
C11 C9 C12 117.06(18) . . ?
C12 C9 C11A 94.5(10) . . ?
C9 C10 H10A 109.5 . . ?
C9 C10 H10B 109.5 . . ?
C9 C10 H10C 109.5 . . ?
H10A C10 H10B 109.5 . . ?
H10A C10 H10C 109.5 . . ?
H10B C10 H10C 109.5 . . ?
C9 C10A H10D 109.5 . . ?
C9 C10A H10E 109.5 . . ?
C9 C10A H10F 109.5 . . ?
H10D C10A H10E 109.5 . . ?
H10D C10A H10F 109.5 . . ?
H10E C10A H10F 109.5 . . ?
C9 C11 H11A 109.5 . . ?
C9 C11 H11B 109.5 . . ?
C9 C11 H11C 109.5 . . ?
H11A C11 H11B 109.5 . . ?
H11A C11 H11C 109.5 . . ?
H11B C11 H11C 109.5 . . ?
C9 C11A H11D 109.5 . . ?
C9 C11A H11E 109.5 . . ?
C9 C11A H11F 109.5 . . ?
H11D C11A H11E 109.5 . . ?
H11D C11A H11F 109.5 . . ?
H11E C11A H11F 109.5 . . ?
O2 C12 C9 102.20(19) . . ?
O2 C12 C13 109.4(2) . . ?
O2 C12 C14 106.0(2) . . ?
O2A C12 C9 105.8(13) . . ?
O2A C12 C13A 103.7(14) . . ?
O2A C12 C14A 112.2(17) . . ?
C9 C12 C13A 105.1(9) . . ?
C13 C12 C9 114.81(17) . . ?
C13 C12 C14 112.2(2) . . ?
C14 C12 C9 111.4(2) . . ?
C14A C12 C9 125.1(8) . . ?
C14A C12 C13A 102.6(16) . . ?
C12 C13 H13A 109.5 . . ?
C12 C13 H13B 109.5 . . ?
C12 C13 H13C 109.5 . . ?
H13A C13 H13B 109.5 . . ?
H13A C13 H13C 109.5 . . ?
H13B C13 H13C 109.5 . . ?
C12 C13A H13D 109.5 . . ?
C12 C13A H13E 109.5 . . ?
C12 C13A H13F 109.5 . . ?
H13D C13A H13E 109.5 . . ?
H13D C13A H13F 109.5 . . ?
H13E C13A H13F 109.5 . . ?
C12 C14 H14A 109.5 . . ?
C12 C14 H14B 109.5 . . ?
C12 C14 H14C 109.5 . . ?
H14A C14 H14B 109.5 . . ?
H14A C14 H14C 109.5 . . ?
H14B C14 H14C 109.5 . . ?
C12 C14A H14D 109.5 . . ?
C12 C14A H14E 109.5 . . ?
C12 C14A H14F 109.5 . . ?
H14D C14A H14E 109.5 . . ?
H14D C14A H14F 109.5 . . ?
H14E C14A H14F 109.5 . . ?
C16 C15 H15 110.9 . . ?
C16 C15 H15A 108.5 . . ?
C16 C15 C20A 125.3(5) . . ?
C16 C15 B2 103.94(17) . . ?
C20 C15 H15 110.9 . . ?
C20 C15 C16 105.3(3) . . ?
C20 C15 B2 114.5(2) . . ?
C20A C15 H15A 108.5 . . ?
B2 C15 H15 110.9 . . ?
B2 C15 H15A 108.5 . . ?
B2 C15 C20A 100.7(5) . . ?
C15 C16 H16A 108.7 . . ?
C15 C16 H16B 108.7 . . ?
C15 C16 H16C 106.6 . . ?
C15 C16 H16D 106.6 . . ?
H16A C16 H16B 107.6 . . ?
H16C C16 H16D 106.5 . . ?
C17 C16 C15 114.22(17) . . ?
C17 C16 H16A 108.7 . . ?
C17 C16 H16B 108.7 . . ?
C17A C16 C15 123.1(5) . . ?
C17A C16 H16C 106.6 . . ?
C17A C16 H16D 106.6 . . ?
C16 C17 H17A 108.6 . . ?
C16 C17 H17B 108.6 . . ?
H17A C17 H17B 107.6 . . ?
C18 C17 C16 114.72(19) . . ?
C18 C17 H17A 108.6 . . ?
C18 C17 H17B 108.6 . . ?
C16 C17A H17C 107.4 . . ?
C16 C17A H17D 107.4 . . ?
C16 C17A C18 119.5(7) . . ?
H17C C17A H17D 107.0 . . ?
C18 C17A H17C 107.4 . . ?
C18 C17A H17D 107.4 . . ?
C17 C18 H18A 108.6 . . ?
C17 C18 H18B 108.6 . . ?
C17 C18 C19 114.63(19) . . ?
C17A C18 H18C 108.4 . . ?
C17A C18 H18D 108.4 . . ?
H18A C18 H18B 107.6 . . ?
H18C C18 H18D 107.5 . . ?
C19 C18 C17A 115.4(4) . . ?
C19 C18 H18A 108.6 . . ?
C19 C18 H18B 108.6 . . ?
C19 C18 H18C 108.4 . . ?
C19 C18 H18D 108.4 . . ?
C18 C19 H19 109.6 . . ?
C18 C19 C22 112.71(16) . . ?
C18 C19 B2 103.69(15) . . ?
C22 C19 H19 109.6 . . ?
C22 C19 B2 111.54(14) . . ?
B2 C19 H19 109.6 . . ?
C15 C20 H20A 109.4 . . ?
C15 C20 H20B 109.4 . . ?
H20A C20 H20B 108.0 . . ?
C21 C20 C15 111.0(3) . . ?
C21 C20 H20A 109.4 . . ?
C21 C20 H20B 109.4 . . ?
C15 C20A H20C 109.6 . . ?
C15 C20A H20D 109.6 . . ?
H20C C20A H20D 108.1 . . ?
C21A C20A C15 110.2(7) . . ?
C21A C20A H20C 109.6 . . ?
C21A C20A H20D 109.6 . . ?
C20 C21 H21A 108.7 . . ?
C20 C21 H21B 108.7 . . ?
C20 C21 C22 114.4(4) . . ?
H21A C21 H21B 107.6 . . ?
C22 C21 H21A 108.7 . . ?
C22 C21 H21B 108.7 . . ?
C20A C21A H21C 109.0 . . ?
C20A C21A H21D 109.0 . . ?
H21C C21A H21D 107.8 . . ?
C22 C21A C20A 112.9(9) . . ?
C22 C21A H21C 109.0 . . ?
C22 C21A H21D 109.0 . . ?
C19 C22 C21 113.81(19) . . ?
C19 C22 H22A 108.8 . . ?
C19 C22 H22B 108.8 . . ?
C19 C22 H22C 108.0 . . ?
C19 C22 H22D 108.0 . . ?
C21 C22 H22A 108.8 . . ?
C21 C22 H22B 108.8 . . ?
C21A C22 C19 117.3(3) . . ?
C21A C22 H22C 108.0 . . ?
C21A C22 H22D 108.0 . . ?
H22A C22 H22B 107.7 . . ?
H22C C22 H22D 107.2 . . ?
O1 B1 C1 122.04(17) . . ?
O1A B1 O2A 102.6(15) . . ?
O1A B1 C1 128.2(9) . . ?
O2 B1 O1 114.3(2) . . ?
O2 B1 C1 123.62(19) . . ?
O2A B1 C1 129.1(12) . . ?
C1 B2 C19 122.02(13) . . ?
C15 B2 C1 126.61(14) . . ?
C15 B2 C19 111.28(14) . . ?

loop_
_geom_bond_atom_site_label_1
_geom_bond_atom_site_label_2
_geom_bond_distance
_geom_bond_site_symmetry_2
_geom_bond_publ_flag
O1 C9 1.470(3) . ?
O1 B1 1.366(3) . ?
O1A C9 1.28(2) . ?
O1A B1 1.42(2) . ?
O2 C12 1.476(3) . ?
O2 B1 1.356(4) . ?
O2A C12 1.30(3) . ?
O2A B1 1.45(3) . ?
C1 H1 1.0000 . ?
C1 C2 1.5483(19) . ?
C1 B1 1.570(2) . ?
C1 B2 1.568(2) . ?
C2 H2A 0.9900 . ?
C2 H2B 0.9900 . ?
C2 C3 1.511(2) . ?
C3 C4 1.399(2) . ?
C3 C8 1.391(2) . ?
C4 H4 0.9500 . ?
C4 C5 1.390(2) . ?
C5 H5 0.9500 . ?
C5 C6 1.389(3) . ?
C6 H6 0.9500 . ?
C6 C7 1.383(3) . ?
C7 H7 0.9500 . ?
C7 C8 1.391(3) . ?
C8 H8 0.9500 . ?
C9 C10 1.536(3) . ?
C9 C10A 1.455(19) . ?
C9 C11 1.499(3) . ?
C9 C11A 1.78(2) . ?
C9 C12 1.560(2) . ?
C10 H10A 0.9800 . ?
C10 H10B 0.9800 . ?
C10 H10C 0.9800 . ?
C10A H10D 0.9800 . ?
C10A H10E 0.9800 . ?
C10A H10F 0.9800 . ?
C11 H11A 0.9800 . ?
C11 H11B 0.9800 . ?
C11 H11C 0.9800 . ?
C11A H11D 0.9800 . ?
C11A H11E 0.9800 . ?
C11A H11F 0.9800 . ?
C12 C13 1.512(3) . ?
C12 C13A 1.62(3) . ?
C12 C14 1.525(3) . ?
C12 C14A 1.55(2) . ?
C13 H13A 0.9800 . ?
C13 H13B 0.9800 . ?
C13 H13C 0.9800 . ?
C13A H13D 0.9800 . ?
C13A H13E 0.9800 . ?
C13A H13F 0.9800 . ?
C14 H14A 0.9800 . ?
C14 H14B 0.9800 . ?
C14 H14C 0.9800 . ?
C14A H14D 0.9800 . ?
C14A H14E 0.9800 . ?
C14A H14F 0.9800 . ?
C15 H15 1.0000 . ?
C15 H15A 1.0000 . ?
C15 C16 1.555(3) . ?
C15 C20 1.549(5) . ?
C15 C20A 1.596(9) . ?
C15 B2 1.566(2) . ?
C16 H16A 0.9900 . ?
C16 H16B 0.9900 . ?
C16 H16C 0.9900 . ?
C16 H16D 0.9900 . ?
C16 C17 1.552(4) . ?
C16 C17A 1.282(11) . ?
C17 H17A 0.9900 . ?
C17 H17B 0.9900 . ?
C17 C18 1.469(4) . ?
C17A H17C 0.9900 . ?
C17A H17D 0.9900 . ?
C17A C18 1.655(11) . ?
C18 H18A 0.9900 . ?
C18 H18B 0.9900 . ?
C18 H18C 0.9900 . ?
C18 H18D 0.9900 . ?
C18 C19 1.537(3) . ?
C19 H19 1.0000 . ?
C19 C22 1.543(3) . ?
C19 B2 1.577(2) . ?
C20 H20A 0.9900 . ?
C20 H20B 0.9900 . ?
C20 C21 1.533(6) . ?
C20A H20C 0.9900 . ?
C20A H20D 0.9900 . ?
C20A C21A 1.563(10) . ?
C21 H21A 0.9900 . ?
C21 H21B 0.9900 . ?
C21 C22 1.543(5) . ?
C21A H21C 0.9900 . ?
C21A H21D 0.9900 . ?
C21A C22 1.414(7) . ?
C22 H22A 0.9900 . ?
C22 H22B 0.9900 . ?
C22 H22C 0.9900 . ?
C22 H22D 0.9900 . ?

loop_
_geom_torsion_atom_site_label_1
_geom_torsion_atom_site_label_2
_geom_torsion_atom_site_label_3
_geom_torsion_atom_site_label_4
_geom_torsion
_geom_torsion_site_symmetry_1
_geom_torsion_site_symmetry_2
_geom_torsion_site_symmetry_3
_geom_torsion_site_symmetry_4
_geom_torsion_publ_flag
O1 C9 C12 O2 -26.2(2) . . . . ?
O1 C9 C12 C13 -144.5(2) . . . . ?
O1 C9 C12 C14 86.6(2) . . . . ?
O1A C9 C12 O2A 8.8(16) . . . . ?
O1A C9 C12 C13A -100.6(14) . . . . ?
O1A C9 C12 C14A 142(2) . . . . ?
C1 C2 C3 C4 61.33(18) . . . . ?
C1 C2 C3 C8 -119.91(15) . . . . ?
C2 C1 B1 O1 -41.6(2) . . . . ?
C2 C1 B1 O1A -18.7(11) . . . . ?
C2 C1 B1 O2 138.1(2) . . . . ?
C2 C1 B1 O2A 158.1(14) . . . . ?
C2 C1 B2 C15 13.1(2) . . . . ?
C2 C1 B2 C19 -163.29(15) . . . . ?
C2 C3 C4 C5 178.15(14) . . . . ?
C2 C3 C8 C7 -178.95(15) . . . . ?
C3 C4 C5 C6 1.1(3) . . . . ?
C4 C3 C8 C7 -0.2(2) . . . . ?
C4 C5 C6 C7 -0.7(3) . . . . ?
C5 C6 C7 C8 -0.1(3) . . . . ?
C6 C7 C8 C3 0.5(3) . . . . ?
C8 C3 C4 C5 -0.6(2) . . . . ?
C9 O1 B1 O2 -10.3(3) . . . . ?
C9 O1 B1 C1 169.48(16) . . . . ?
C9 O1A B1 O2A 5.8(18) . . . . ?
C9 O1A B1 C1 -176.7(7) . . . . ?
C10 C9 C12 O2 86.3(2) . . . . ?
C10 C9 C12 C13 -32.1(2) . . . . ?
C10 C9 C12 C14 -160.99(19) . . . . ?
C10A C9 C12 O2A 153.0(17) . . . . ?
C10A C9 C12 C13A 43.6(15) . . . . ?
C10A C9 C12 C14A -74(2) . . . . ?
C11 C9 C12 O2 -146.1(2) . . . . ?
C11 C9 C12 C13 95.6(3) . . . . ?
C11 C9 C12 C14 -33.4(3) . . . . ?
C11A C9 C12 O2A -96.4(15) . . . . ?
C11A C9 C12 C13A 154.2(13) . . . . ?
C11A C9 C12 C14A 36(2) . . . . ?
C12 O2 B1 O1 -7.8(3) . . . . ?
C12 O2 B1 C1 172.40(16) . . . . ?
C12 O2A B1 O1A 1(2) . . . . ?
C12 O2A B1 C1 -176.7(8) . . . . ?
C15 C16 C17 C18 46.2(3) . . . . ?
C15 C16 C17A C18 -24.2(11) . . . . ?
C15 C20 C21 C22 52.9(7) . . . . ?
C15 C20A C21A C22 -59.3(14) . . . . ?
C16 C15 C20 C21 -117.5(5) . . . . ?
C16 C15 C20A C21A -48.8(13) . . . . ?
C16 C15 B2 C1 -110.72(18) . . . . ?
C16 C15 B2 C19 65.99(18) . . . . ?
C16 C17 C18 C19 -48.7(3) . . . . ?
C16 C17A C18 C19 20.2(10) . . . . ?
C17 C18 C19 C22 -63.6(2) . . . . ?
C17 C18 C19 B2 57.2(2) . . . . ?
C17A C18 C19 C22 -96.9(5) . . . . ?
C17A C18 C19 B2 23.9(5) . . . . ?
C18 C19 C22 C21 109.6(3) . . . . ?
C18 C19 C22 C21A 74.7(6) . . . . ?
C18 C19 B2 C1 108.77(18) . . . . ?
C18 C19 B2 C15 -68.11(19) . . . . ?
C20 C15 C16 C17 68.5(3) . . . . ?
C20 C15 B2 C1 134.9(3) . . . . ?
C20 C15 B2 C19 -48.4(3) . . . . ?
C20 C21 C22 C19 -47.7(6) . . . . ?
C20A C15 C16 C17A 97.6(8) . . . . ?
C20A C15 B2 C1 118.5(4) . . . . ?
C20A C15 B2 C19 -64.7(4) . . . . ?
C20A C21A C22 C19 44.5(12) . . . . ?
C22 C19 B2 C1 -129.67(17) . . . . ?
C22 C19 B2 C15 53.4(2) . . . . ?
B1 O1 C9 C10 -94.6(2) . . . . ?
B1 O1 C9 C11 147.6(2) . . . . ?
B1 O1 C9 C12 22.5(2) . . . . ?
B1 O1A C9 C10A -150.9(15) . . . . ?
B1 O1A C9 C11A 89.4(17) . . . . ?
B1 O1A C9 C12 -8.8(15) . . . . ?
B1 O2 C12 C9 21.1(3) . . . . ?
B1 O2 C12 C13 143.2(2) . . . . ?
B1 O2 C12 C14 -95.6(3) . . . . ?
B1 O2A C12 C9 -5.5(19) . . . . ?
B1 O2A C12 C13A 104.9(19) . . . . ?
B1 O2A C12 C14A -145.2(18) . . . . ?
B1 C1 C2 C3 -166.98(12) . . . . ?
B1 C1 B2 C15 -111.65(18) . . . . ?
B1 C1 B2 C19 71.97(18) . . . . ?
B2 C1 C2 C3 71.27(17) . . . . ?
B2 C1 B1 O1 86.3(2) . . . . ?
B2 C1 B1 O1A 109.2(11) . . . . ?
B2 C1 B1 O2 -94.0(2) . . . . ?
B2 C1 B1 O2A -74.0(14) . . . . ?
B2 C15 C16 C17 -52.3(2) . . . . ?
B2 C15 C16 C17A -16.6(7) . . . . ?
B2 C15 C20 C21 -3.9(7) . . . . ?
B2 C15 C20A C21A 66.9(11) . . . . ?
B2 C19 C22 C21 -6.6(3) . . . . ?
B2 C19 C22 C21A -41.4(6) . . . . ?

loop_
_exptl_oxdiff_crystal_face_indexfrac_h
_exptl_oxdiff_crystal_face_indexfrac_k
_exptl_oxdiff_crystal_face_indexfrac_l
_exptl_oxdiff_crystal_face_x
_exptl_oxdiff_crystal_face_y
_exptl_oxdiff_crystal_face_z
-0.9971 -0.0003 1.9981 -0.1426 -0.0059 -0.0727
0.9971 0.0003 -1.9981 0.1426 0.0059 0.0727
-1.0005 0.0008 -0.9983 0.0077 0.1399 -0.0066
1.0005 -0.0008 0.9983 -0.0077 -0.1399 0.0066
1.9994 0.9984 0.0003 -0.0209 -0.1668 0.2633
-0.9988 -0.9992 0.9980 0.0132 0.0270 -0.2567
